data_7108746
loop_
_publ_author_name
'Mallu Chenna Reddy'
'Masilamani Jeganmohan'

_publ_section_title
;
 Ruthenium-catalyzed highly regio- and stereoselective hydroarylation of
 aryl carbamates with alkynes via C-H bond activation
;
_journal_name_full Chem.Commun.
_journal_page_first 481
_journal_paper_doi 10.1039/c2cc37758f
_journal_volume 49
_journal_year 2013
_chemical_formula_moiety 'C14 H12 O3'
_chemical_formula_sum 'C14 H12 O3'
_chemical_formula_weight 228.24
_chemical_name_systematic
;
?
;
_space_group_IT_number 15
_symmetry_cell_setting monoclinic
_symmetry_space_group_name_Hall '-C 2yc'
_symmetry_space_group_name_H-M 'C 1 2/c 1'
_atom_sites_solution_hydrogens geom
_atom_sites_solution_primary direct
_atom_sites_solution_secondary difmap
_audit_creation_method SHELXL-97
_cell_angle_alpha 90.00
_cell_angle_beta 112.391(6)
_cell_angle_gamma 90.00
_cell_formula_units_Z 8
_cell_length_a 23.015(7)
_cell_length_b 5.8478(19)
_cell_length_c 17.370(6)
_cell_measurement_temperature 150(2)
_cell_measurement_theta_max 28.35
_cell_measurement_theta_min 1.91
_cell_volume 2161.5(12)
_computing_cell_refinement 'Bruker SAINT'
_computing_data_collection 'Bruker APEX2'
_computing_data_reduction 'Bruker SAINT'
_computing_molecular_graphics 'Bruker SHELXTL'
_computing_publication_material 'Bruker SHELXTL'
_computing_structure_refinement 'SHELXL-97 (Sheldrick, 2008)'
_computing_structure_solution 'SHELXS-97 (Sheldrick, 2008)'
_diffrn_ambient_temperature 150(2)
_diffrn_measured_fraction_theta_full 1.000
_diffrn_measured_fraction_theta_max 1.000
_diffrn_measurement_device_type 'Bruker APEX-II CCD'
_diffrn_measurement_method '\f and \w scans'
_diffrn_radiation_monochromator graphite
_diffrn_radiation_source 'fine-focus sealed tube'
_diffrn_radiation_type MoK\a
_diffrn_radiation_wavelength 0.71073
_diffrn_reflns_av_R_equivalents 0.1097
_diffrn_reflns_av_sigmaI/netI 0.1000
_diffrn_reflns_limit_h_max 30
_diffrn_reflns_limit_h_min -15
_diffrn_reflns_limit_k_max 7
_diffrn_reflns_limit_k_min -7
_diffrn_reflns_limit_l_max 21
_diffrn_reflns_limit_l_min -23
_diffrn_reflns_number 18133
_diffrn_reflns_theta_full 28.35
_diffrn_reflns_theta_max 28.35
_diffrn_reflns_theta_min 1.91
_exptl_absorpt_coefficient_mu 0.098
_exptl_absorpt_correction_T_max 0.9980
_exptl_absorpt_correction_T_min 0.9873
_exptl_absorpt_correction_type multi-scan
_exptl_absorpt_process_details 'multi-scan absorption correction'
_exptl_crystal_colour COLOURLESS
_exptl_crystal_density_diffrn 1.403
_exptl_crystal_density_method 'not measured'
_exptl_crystal_description PLATE
_exptl_crystal_F_000 960
_exptl_crystal_size_max 0.13
_exptl_crystal_size_mid 0.08
_exptl_crystal_size_min 0.02
_refine_diff_density_max 0.219
_refine_diff_density_min -0.215
_refine_diff_density_rms 0.050
_refine_ls_extinction_method none
_refine_ls_goodness_of_fit_ref 0.869
_refine_ls_hydrogen_treatment mixed
_refine_ls_matrix_type full
_refine_ls_number_parameters 202
_refine_ls_number_reflns 2703
_refine_ls_number_restraints 0
_refine_ls_restrained_S_all 0.869
_refine_ls_R_factor_all 0.1649
_refine_ls_R_factor_gt 0.0564
_refine_ls_shift/su_max 0.000
_refine_ls_shift/su_mean 0.000
_refine_ls_structure_factor_coef Fsqd
_refine_ls_weighting_details 'calc w=1/[\s^2^(Fo^2^)+(0.1000P)^2^+0.0000P] where P=(Fo^2^+2Fc^2^)/3'
_refine_ls_weighting_scheme calc
_refine_ls_wR_factor_gt 0.1305
_refine_ls_wR_factor_ref 0.1865
_reflns_number_gt 1151
_reflns_number_total 2703
_reflns_threshold_expression >2sigma(I)
_cod_data_source_file c2cc37758f.txt
_cod_data_source_block trail-1b
_cod_original_cell_volume 2161.6(12)
_cod_original_sg_symbol_H-M 'C2/c '
_cod_database_code 7108746

loop_
_symmetry_equiv_pos_as_xyz
'x, y, z'
'-x, y, -z+1/2'
'x+1/2, y+1/2, z'
'-x+1/2, y+1/2, -z+1/2'
'-x, -y, -z'
'x, -y, z-1/2'
'-x+1/2, -y+1/2, -z'
'x+1/2, -y+1/2, z-1/2'

loop_
_atom_site_label
_atom_site_type_symbol
_atom_site_fract_x
_atom_site_fract_y
_atom_site_fract_z
_atom_site_U_iso_or_equiv
_atom_site_adp_type
_atom_site_occupancy
_atom_site_symmetry_multiplicity
_atom_site_calc_flag
C7 C 0.39308(12) 0.6839(5) 0.24180(17) 0.0314(7) Uani 1 1 d
C10 C 0.35228(13) 0.6773(5) 0.37477(18) 0.0354(7) Uani 1 1 d
C9 C 0.39167(14) 0.8563(5) 0.36794(19) 0.0379(7) Uani 1 1 d
C5 C 0.33593(13) 0.4970(5) 0.31635(18) 0.0360(7) Uani 1 1 d
C4 C 0.29630(15) 0.3219(6) 0.3241(2) 0.0426(8) Uani 1 1 d
C6 C 0.35838(13) 0.5062(5) 0.25060(18) 0.0359(7) Uani 1 1 d
C8 C 0.41120(13) 0.8603(5) 0.30305(18) 0.0330(7) Uani 1 1 d
C1 C 0.32795(16) 0.6736(6) 0.4388(2) 0.0459(8) Uani 1 1 d
C2 C 0.28974(15) 0.5025(6) 0.4433(2) 0.0498(9) Uani 1 1 d
C3 C 0.27426(15) 0.3234(7) 0.3857(2) 0.0482(9) Uani 1 1 d
O1 O 0.44831(10) 1.0299(4) 0.29297(13) 0.0417(6) Uani 1 1 d
C12 C 0.44225(13) 0.5278(5) 0.15183(18) 0.0310(7) Uani 1 1 d
C11 C 0.41105(13) 0.7013(5) 0.16813(17) 0.0319(7) Uani 1 1 d
C13 C 0.38930(18) 0.9121(6) 0.1162(2) 0.0390(8) Uani 1 1 d
C14 C 0.46591(13) 0.5142(5) 0.08486(17) 0.0318(7) Uani 1 1 d
O2 O 0.49765(10) 0.3467(3) 0.07975(12) 0.0385(5) Uani 1 1 d
O3 O 0.45303(10) 0.6843(3) 0.03278(13) 0.0396(6) Uani 1 1 d
H1 H 0.4069(13) 0.983(5) 0.4133(19) 0.047(8) Uiso 1 1 d
H7 H 0.4512(11) 0.396(4) 0.1860(15) 0.019(6) Uiso 1 1 d
H2 H 0.3394(13) 0.803(5) 0.4764(19) 0.045(9) Uiso 1 1 d
H3 H 0.2752(14) 0.533(5) 0.483(2) 0.047(9) Uiso 1 1 d
H6 H 0.4234(16) 0.992(5) 0.1139(19) 0.052(10) Uiso 1 1 d
H4 H 0.2844(13) 0.207(5) 0.2826(18) 0.040(9) Uiso 1 1 d
H5 H 0.3665(15) 1.012(6) 0.142(2) 0.063(10) Uiso 1 1 d
H8 H 0.3420(12) 0.380(4) 0.2054(18) 0.034(7) Uiso 1 1 d
H9 H 0.4733(17) 0.669(7) -0.006(2) 0.085(13) Uiso 1 1 d
H10 H 0.3619(16) 0.868(6) 0.059(2) 0.064(11) Uiso 1 1 d
H11 H 0.2473(17) 0.211(6) 0.387(2) 0.067(11) Uiso 1 1 d
H12 H 0.463(2) 1.147(9) 0.347(3) 0.139(19) Uiso 1 1 d

loop_
_atom_site_aniso_label
_atom_site_aniso_U_11
_atom_site_aniso_U_22
_atom_site_aniso_U_33
_atom_site_aniso_U_23
_atom_site_aniso_U_13
_atom_site_aniso_U_12
C7 0.0374(16) 0.0301(16) 0.0302(16) 0.0000(13) 0.0169(13) 0.0028(13)
C10 0.0368(16) 0.0387(17) 0.0327(17) 0.0035(14) 0.0156(14) 0.0035(14)
C9 0.0437(18) 0.0392(18) 0.0347(18) -0.0080(15) 0.0192(15) 0.0007(14)
C5 0.0353(16) 0.0394(17) 0.0342(17) 0.0019(14) 0.0142(14) 0.0019(14)
C4 0.0439(18) 0.0384(18) 0.045(2) 0.0056(17) 0.0161(16) -0.0005(16)
C6 0.0395(17) 0.0374(17) 0.0322(17) -0.0047(14) 0.0152(14) 0.0014(14)
C8 0.0367(16) 0.0309(16) 0.0351(17) 0.0011(13) 0.0177(14) 0.0027(13)
C1 0.054(2) 0.048(2) 0.044(2) -0.0035(18) 0.0277(17) -0.0006(18)
C2 0.0459(19) 0.066(2) 0.046(2) 0.0046(19) 0.0269(17) -0.0036(18)
C3 0.0414(19) 0.056(2) 0.052(2) 0.0077(18) 0.0229(17) -0.0067(17)
O1 0.0519(13) 0.0417(13) 0.0397(13) -0.0072(10) 0.0267(11) -0.0101(10)
C12 0.0400(16) 0.0280(16) 0.0281(16) 0.0005(13) 0.0166(13) -0.0005(13)
C11 0.0337(15) 0.0321(16) 0.0308(17) -0.0010(13) 0.0132(13) -0.0027(13)
C13 0.046(2) 0.0376(19) 0.037(2) 0.0009(15) 0.0200(17) 0.0034(16)
C14 0.0387(16) 0.0319(17) 0.0273(16) 0.0002(13) 0.0155(13) -0.0010(13)
O2 0.0534(13) 0.0384(12) 0.0337(12) 0.0052(9) 0.0278(10) 0.0089(10)
O3 0.0534(13) 0.0403(12) 0.0353(12) 0.0061(10) 0.0284(11) 0.0057(10)

loop_
_atom_type_symbol
_atom_type_description
_atom_type_scat_dispersion_real
_atom_type_scat_dispersion_imag
_atom_type_scat_source
C C 0.0033 0.0016 'International Tables Vol C Tables 4.2.6.8 and 6.1.1.4'
H H 0.0000 0.0000 'International Tables Vol C Tables 4.2.6.8 and 6.1.1.4'
O O 0.0106 0.0060 'International Tables Vol C Tables 4.2.6.8 and 6.1.1.4'

loop_
_geom_angle_atom_site_label_1
_geom_angle_atom_site_label_2
_geom_angle_atom_site_label_3
_geom_angle
C6 C7 C8 119.2(2)
C6 C7 C11 121.2(3)
C8 C7 C11 119.6(2)
C5 C10 C9 119.7(3)
C5 C10 C1 118.3(3)
C9 C10 C1 122.0(3)
C8 C9 C10 120.3(3)
C4 C5 C10 118.6(3)
C4 C5 C6 123.4(3)
C10 C5 C6 118.0(3)
C3 C4 C5 121.6(3)
C7 C6 C5 122.0(3)
O1 C8 C9 122.6(3)
O1 C8 C7 116.8(2)
C9 C8 C7 120.7(3)
C2 C1 C10 120.9(3)
C1 C2 C3 120.5(3)
C4 C3 C2 120.2(3)
C11 C12 C14 127.2(3)
C12 C11 C7 118.6(2)
C12 C11 C13 125.6(3)
C7 C11 C13 115.8(2)
O2 C14 O3 122.5(2)
O2 C14 C12 120.4(3)
O3 C14 C12 117.1(3)

loop_
_geom_bond_atom_site_label_1
_geom_bond_atom_site_label_2
_geom_bond_distance
C7 C6 1.354(4)
C7 C8 1.425(4)
C7 C11 1.491(4)
C10 C5 1.412(4)
C10 C9 1.419(4)
C10 C1 1.423(4)
C9 C8 1.364(4)
C5 C4 1.411(4)
C5 C6 1.423(4)
C4 C3 1.347(4)
C8 O1 1.363(3)
C1 C2 1.354(4)
C2 C3 1.397(5)
C12 C11 1.334(4)
C12 C14 1.462(4)
C11 C13 1.497(4)
C14 O2 1.245(3)
C14 O3 1.301(3)
